data_7112027
loop_
_publ_author_name
'Srikanta Samanta'
'Dipanwita Roy'
'Saikat Khamarui'
'Dilip K. Maiti'

_publ_section_title
;
 Ni(II)-salt catalyzed activation of primary amine-sp3Calpha-H and
 cyclization with 1,2-diketone to tetrasubstituted imidazoles
;
_journal_name_full Chem.Commun.
_journal_page_first 2477
_journal_paper_doi 10.1039/c3cc48437h
_journal_volume 50
_journal_year 2014
_chemical_formula_moiety 'C28 H22 N2'
_chemical_formula_sum 'C28 H22 N2'
_chemical_formula_weight 387.48
_chemical_name_systematic
; 
 ? 
;
_space_group_IT_number 2
_symmetry_cell_setting triclinic
_symmetry_space_group_name_Hall '-P 1'
_symmetry_space_group_name_H-M 'P -1'
_atom_sites_solution_hydrogens geom
_atom_sites_solution_primary direct
_atom_sites_solution_secondary difmap
_audit_creation_method SHELXL-97
_cell_angle_alpha 94.42(3)
_cell_angle_beta 103.09(3)
_cell_angle_gamma 91.42(2)
_cell_formula_units_Z 4
_cell_length_a 10.24(2)
_cell_length_b 10.26(2)
_cell_length_c 21.35(4)
_cell_measurement_temperature 296(2)
_cell_volume 2176(7)
_computing_structure_refinement 'SHELXL-97 (Sheldrick, 2008)'
_computing_structure_solution 'SHELXS-97 (Sheldrick, 2008)'
_diffrn_ambient_temperature 296(2)
_diffrn_measured_fraction_theta_full 0.931
_diffrn_measured_fraction_theta_max 0.994
_diffrn_radiation_monochromator graphite
_diffrn_radiation_source 'fine-focus sealed tube'
_diffrn_radiation_type MoK\a
_diffrn_radiation_wavelength 0.71073
_diffrn_reflns_av_R_equivalents 0.0442
_diffrn_reflns_av_sigmaI/netI 0.0826
_diffrn_reflns_limit_h_max 10
_diffrn_reflns_limit_h_min -10
_diffrn_reflns_limit_k_max 9
_diffrn_reflns_limit_k_min -10
_diffrn_reflns_limit_l_max 20
_diffrn_reflns_limit_l_min -20
_diffrn_reflns_number 6493
_diffrn_reflns_theta_full 20.73
_diffrn_reflns_theta_max 20.73
_diffrn_reflns_theta_min 0.98
_exptl_absorpt_coefficient_mu 0.069
_exptl_absorpt_correction_T_max 0.9696
_exptl_absorpt_correction_T_min 0.9445
_exptl_crystal_density_diffrn 1.183
_exptl_crystal_density_method 'not measured'
_exptl_crystal_F_000 820
_exptl_crystal_size_max 0.86
_exptl_crystal_size_mid 0.66
_exptl_crystal_size_min 0.44
_refine_diff_density_max 0.288
_refine_diff_density_min -0.218
_refine_diff_density_rms 0.054
_refine_ls_extinction_method none
_refine_ls_goodness_of_fit_ref 1.112
_refine_ls_hydrogen_treatment mixed
_refine_ls_matrix_type full
_refine_ls_number_parameters 541
_refine_ls_number_reflns 4198
_refine_ls_number_restraints 0
_refine_ls_restrained_S_all 1.112
_refine_ls_R_factor_all 0.1160
_refine_ls_R_factor_gt 0.0888
_refine_ls_shift/su_max 0.150
_refine_ls_shift/su_mean 0.016
_refine_ls_structure_factor_coef Fsqd
_refine_ls_weighting_details 'calc w=1/[\s^2^(Fo^2^)+(0.1239P)^2^+2.8741P] where P=(Fo^2^+2Fc^2^)/3'
_refine_ls_weighting_scheme calc
_refine_ls_wR_factor_gt 0.2588
_refine_ls_wR_factor_ref 0.2767
_reflns_number_gt 2938
_reflns_number_total 4198
_reflns_threshold_expression >2sigma(I)
_cod_data_source_file c3cc48437h.txt
_cod_data_source_block ss39A_Om
_cod_original_sg_symbol_H-M P-1
_cod_database_code 7112027

loop_
_symmetry_equiv_pos_as_xyz
'x, y, z'
'-x, -y, -z'

loop_
_atom_site_label
_atom_site_type_symbol
_atom_site_fract_x
_atom_site_fract_y
_atom_site_fract_z
_atom_site_U_iso_or_equiv
_atom_site_adp_type
_atom_site_occupancy
_atom_site_symmetry_multiplicity
_atom_site_calc_flag
_atom_site_refinement_flags
N1 N 0.5208(5) 0.3911(5) 0.2346(3) 0.0597(15) Uani 1 1 d .
N2 N 0.4365(5) 0.1872(5) 0.2276(3) 0.0602(15) Uani 1 1 d .
N3 N 0.1869(5) -0.1005(5) 0.2260(3) 0.0650(15) Uani 1 1 d .
N4 N 0.2765(5) -0.2966(6) 0.2239(3) 0.0600(15) Uani 1 1 d .
C1 C 0.5869(8) -0.0766(9) 0.4207(5) 0.083(2) Uani 1 1 d .
H1 H 0.5981 -0.1403 0.4499 0.099 Uiso 1 1 calc R
C2 C 0.6105(8) 0.0525(9) 0.4420(4) 0.086(2) Uani 1 1 d .
H2 H 0.6377 0.0770 0.4860 0.103 Uiso 1 1 calc R
C3 C 0.5944(7) 0.1466(7) 0.3987(4) 0.079(2) Uani 1 1 d .
H3 H 0.6112 0.2342 0.4139 0.095 Uiso 1 1 calc R
C4 C 0.5531(6) 0.1132(7) 0.3321(4) 0.0570(17) Uani 1 1 d .
C5 C 0.5295(6) 0.2120(6) 0.2856(3) 0.0558(17) Uani 1 1 d .
C6 C 0.5844(6) 0.3370(6) 0.2907(3) 0.0582(18) Uani 1 1 d .
C7 C 0.5584(6) 0.5189(6) 0.2147(3) 0.0659(19) Uani 1 1 d .
H7A H 0.5717 0.5835 0.2515 0.079 Uiso 1 1 calc R
H7B H 0.4849 0.5459 0.1817 0.079 Uiso 1 1 calc R
C8 C 0.6826(7) 0.5170(6) 0.1893(4) 0.0629(18) Uani 1 1 d .
C9 C 0.8040(8) 0.5608(9) 0.2269(4) 0.099(3) Uani 1 1 d .
H9 H 0.8100 0.5942 0.2692 0.119 Uiso 1 1 calc R
C10 C 0.9198(10) 0.5559(13) 0.2025(8) 0.147(5) Uani 1 1 d .
H10 H 1.0010 0.5901 0.2282 0.176 Uiso 1 1 calc R
C11 C 0.9158(17) 0.5035(13) 0.1434(10) 0.157(7) Uani 1 1 d .
H11 H 0.9945 0.4977 0.1288 0.188 Uiso 1 1 calc R
C12 C 0.5470(7) -0.1113(7) 0.3565(5) 0.079(2) Uani 1 1 d .
H12 H 0.5298 -0.1993 0.3421 0.094 Uiso 1 1 calc R
C13 C 0.5316(7) -0.0191(7) 0.3125(4) 0.069(2) Uani 1 1 d .
H13 H 0.5063 -0.0458 0.2687 0.082 Uiso 1 1 calc R
C14 C 0.4320(6) 0.2943(7) 0.1972(4) 0.0595(18) Uani 1 1 d .
C15 C 0.3474(7) 0.3050(7) 0.1332(3) 0.0628(18) Uani 1 1 d .
C16 C 0.3332(8) 0.1989(7) 0.0863(5) 0.084(2) Uani 1 1 d .
H16 H 0.3776 0.1227 0.0967 0.100 Uiso 1 1 calc R
C17 C 0.2550(10) 0.2054(9) 0.0256(5) 0.098(3) Uani 1 1 d .
H17 H 0.2479 0.1342 -0.0048 0.117 Uiso 1 1 calc R
C18 C 0.1880(9) 0.3142(11) 0.0093(5) 0.101(3) Uani 1 1 d .
H18 H 0.1367 0.3183 -0.0324 0.121 Uiso 1 1 calc R
C19 C 0.1958(8) 0.4203(10) 0.0551(5) 0.096(3) Uani 1 1 d .
H19 H 0.1498 0.4952 0.0439 0.115 Uiso 1 1 calc R
C20 C 0.2715(7) 0.4146(8) 0.1169(4) 0.078(2) Uani 1 1 d .
H20 H 0.2724 0.4837 0.1479 0.093 Uiso 1 1 calc R
C21 C 0.6783(11) 0.4650(9) 0.1274(5) 0.120(4) Uani 1 1 d .
H21 H 0.5971 0.4340 0.1004 0.144 Uiso 1 1 calc R
C22 C 0.799(2) 0.4590(11) 0.1048(8) 0.178(7) Uani 1 1 d .
H22 H 0.7970 0.4239 0.0631 0.214 Uiso 1 1 calc R
C23 C 0.6948(6) 0.4115(6) 0.3405(3) 0.0592(18) Uani 1 1 d .
C24 C 0.6728(7) 0.5271(7) 0.3734(3) 0.0691(19) Uani 1 1 d .
H24 H 0.5865 0.5577 0.3676 0.083 Uiso 1 1 calc R
C25 C 0.7788(9) 0.5975(8) 0.4149(4) 0.080(2) Uani 1 1 d .
H25 H 0.7630 0.6756 0.4366 0.096 Uiso 1 1 calc R
C26 C 0.9065(10) 0.5543(9) 0.4246(4) 0.096(3) Uani 1 1 d .
H26 H 0.9772 0.6026 0.4524 0.115 Uiso 1 1 calc R
C27 C 0.9293(8) 0.4376(9) 0.3924(4) 0.091(2) Uani 1 1 d .
H27 H 1.0158 0.4074 0.3985 0.109 Uiso 1 1 calc R
C28 C 0.8224(7) 0.3647(7) 0.3505(3) 0.072(2) Uani 1 1 d .
H28 H 0.8375 0.2855 0.3296 0.086 Uiso 1 1 calc R
C29 C 0.3259(8) -0.5462(10) 0.4240(5) 0.090(2) Uani 1 1 d .
H29 H 0.3489 -0.6061 0.4548 0.108 Uiso 1 1 calc R
C30 C 0.3041(7) -0.5878(8) 0.3578(5) 0.084(2) Uani 1 1 d .
H30 H 0.3083 -0.6759 0.3447 0.101 Uiso 1 1 calc R
C31 C 0.2767(6) -0.4979(8) 0.3130(4) 0.071(2) Uani 1 1 d .
H31 H 0.2655 -0.5248 0.2695 0.086 Uiso 1 1 calc R
C32 C 0.2653(6) -0.3654(7) 0.3321(4) 0.0633(19) Uani 1 1 d .
C33 C 0.2408(6) -0.2708(7) 0.2822(4) 0.0613(18) Uani 1 1 d .
C34 C 0.1859(6) -0.1495(7) 0.2850(4) 0.0620(18) Uani 1 1 d .
C35 C 0.1335(7) 0.0241(7) 0.2057(4) 0.071(2) Uani 1 1 d .
H35A H 0.1636 0.0445 0.1675 0.085 Uiso 1 1 calc R
H35B H 0.1694 0.0927 0.2396 0.085 Uiso 1 1 calc R
C36 C -0.0173(7) 0.0234(7) 0.1911(3) 0.0664(19) Uani 1 1 d .
C37 C -0.0987(8) -0.0916(8) 0.1725(4) 0.084(2) Uani 1 1 d .
H37 H -0.0583 -0.1707 0.1675 0.101 Uiso 1 1 calc R
C38 C -0.2343(9) -0.0907(10) 0.1617(4) 0.101(3) Uani 1 1 d .
H38 H -0.2850 -0.1691 0.1511 0.121 Uiso 1 1 calc R
C39 C -0.2959(10) 0.0226(12) 0.1662(5) 0.108(3) Uani 1 1 d .
H39 H -0.3891 0.0231 0.1570 0.129 Uiso 1 1 calc R
C40 C 0.2408(7) -0.1943(7) 0.1910(4) 0.066(2) Uani 1 1 d .
C41 C 0.1274(7) -0.0714(7) 0.3345(3) 0.0674(19) Uani 1 1 d .
C42 C 0.0044(8) -0.1079(9) 0.3434(4) 0.101(3) Uani 1 1 d .
H42 H -0.0418 -0.1820 0.3202 0.121 Uiso 1 1 calc R
C43 C -0.0532(9) -0.0336(10) 0.3879(5) 0.109(3) Uani 1 1 d .
H43 H -0.1385 -0.0576 0.3925 0.131 Uiso 1 1 calc R
C44 C 0.0145(11) 0.0734(9) 0.4245(4) 0.100(3) Uani 1 1 d .
H44 H -0.0238 0.1223 0.4536 0.120 Uiso 1 1 calc R
C45 C 0.1432(10) 0.1070(8) 0.4167(4) 0.095(3) Uani 1 1 d .
H45 H 0.1928 0.1779 0.4413 0.114 Uiso 1 1 calc R
C46 C 0.1943(7) 0.0340(8) 0.3725(4) 0.082(2) Uani 1 1 d .
H46 H 0.2797 0.0574 0.3679 0.098 Uiso 1 1 calc R
C47 C -0.0839(9) 0.1383(8) 0.1951(4) 0.087(2) Uani 1 1 d .
H47 H -0.0343 0.2173 0.2051 0.105 Uiso 1 1 calc R
C48 C -0.2199(11) 0.1389(10) 0.1848(4) 0.104(3) Uani 1 1 d .
H48 H -0.2619 0.2170 0.1901 0.125 Uiso 1 1 calc R
C49 C 0.2624(8) -0.1828(6) 0.1242(4) 0.0647(19) Uani 1 1 d .
C50 C 0.3882(8) -0.2086(7) 0.1139(4) 0.081(2) Uani 1 1 d .
H50 H 0.4560 -0.2320 0.1476 0.098 Uiso 1 1 calc R
C51 C 0.4123(11) -0.1994(9) 0.0536(6) 0.105(3) Uani 1 1 d .
H51 H 0.4981 -0.2137 0.0475 0.126 Uiso 1 1 calc R
C52 C 0.3168(14) -0.1706(9) 0.0036(5) 0.107(3) Uani 1 1 d .
H52 H 0.3352 -0.1672 -0.0369 0.129 Uiso 1 1 calc R
C53 C 0.1885(12) -0.1457(9) 0.0128(5) 0.106(3) Uani 1 1 d .
H53 H 0.1208 -0.1245 -0.0215 0.127 Uiso 1 1 calc R
C54 C 0.1636(9) -0.1528(8) 0.0736(5) 0.087(2) Uani 1 1 d .
H54 H 0.0783 -0.1370 0.0800 0.105 Uiso 1 1 calc R
C55 C 0.2844(8) -0.3288(8) 0.3979(4) 0.082(2) Uani 1 1 d .
H55 H 0.2773 -0.2415 0.4117 0.099 Uiso 1 1 calc R
C56 C 0.3132(9) -0.4183(10) 0.4425(4) 0.095(3) Uani 1 1 d .
H56 H 0.3243 -0.3915 0.4861 0.114 Uiso 1 1 calc R

loop_
_atom_site_aniso_label
_atom_site_aniso_U_11
_atom_site_aniso_U_22
_atom_site_aniso_U_33
_atom_site_aniso_U_23
_atom_site_aniso_U_13
_atom_site_aniso_U_12
N1 0.052(3) 0.053(4) 0.073(4) 0.007(3) 0.014(3) -0.007(3)
N2 0.061(3) 0.055(4) 0.064(4) -0.004(3) 0.017(3) -0.006(3)
N3 0.062(3) 0.061(4) 0.071(5) 0.003(4) 0.015(3) 0.001(3)
N4 0.055(3) 0.067(4) 0.057(4) -0.006(3) 0.015(3) 0.000(3)
C1 0.082(5) 0.082(7) 0.096(8) 0.024(5) 0.039(5) 0.004(4)
C2 0.108(6) 0.087(7) 0.066(6) 0.013(5) 0.026(4) -0.002(5)
C3 0.094(5) 0.064(5) 0.084(7) 0.000(5) 0.033(5) -0.006(4)
C4 0.054(4) 0.061(5) 0.058(5) -0.001(4) 0.019(3) -0.006(3)
C5 0.054(4) 0.049(4) 0.064(5) -0.004(4) 0.017(4) -0.004(3)
C6 0.053(4) 0.055(4) 0.068(5) 0.006(4) 0.015(4) 0.000(4)
C7 0.060(4) 0.053(4) 0.083(5) 0.007(4) 0.011(4) -0.001(3)
C8 0.070(5) 0.049(4) 0.070(5) 0.009(4) 0.015(4) -0.008(3)
C9 0.069(6) 0.119(7) 0.110(7) 0.037(6) 0.014(5) -0.027(5)
C10 0.065(6) 0.153(12) 0.228(15) 0.092(12) 0.025(9) -0.014(6)
C11 0.172(14) 0.092(9) 0.25(2) 0.035(11) 0.136(16) 0.017(8)
C12 0.078(5) 0.055(5) 0.101(7) 0.006(5) 0.018(5) -0.009(4)
C13 0.070(4) 0.058(5) 0.075(5) -0.004(5) 0.015(4) -0.009(4)
C14 0.051(4) 0.053(5) 0.072(6) -0.006(4) 0.013(4) -0.007(3)
C15 0.060(4) 0.067(5) 0.061(5) 0.003(4) 0.013(4) -0.007(4)
C16 0.099(6) 0.061(5) 0.087(7) 0.001(5) 0.016(5) -0.012(4)
C17 0.129(7) 0.079(7) 0.074(7) -0.002(5) 0.007(6) -0.016(6)
C18 0.105(7) 0.106(8) 0.079(7) -0.002(6) 0.000(5) -0.019(6)
C19 0.082(6) 0.106(7) 0.091(7) 0.020(6) 0.001(5) 0.003(5)
C20 0.072(5) 0.085(6) 0.078(7) 0.003(5) 0.022(5) 0.002(4)
C21 0.154(9) 0.101(7) 0.117(8) -0.019(6) 0.071(7) -0.061(6)
C22 0.287(19) 0.100(9) 0.194(15) -0.039(8) 0.175(15) -0.072(10)
C23 0.061(5) 0.054(4) 0.064(5) 0.001(4) 0.018(4) -0.003(3)
C24 0.072(5) 0.058(5) 0.076(5) -0.005(4) 0.017(4) -0.007(4)
C25 0.088(6) 0.074(5) 0.076(6) -0.011(4) 0.020(5) -0.009(5)
C26 0.098(7) 0.089(7) 0.084(6) -0.004(5) -0.005(5) -0.023(5)
C27 0.063(5) 0.104(7) 0.094(6) -0.008(6) 0.000(4) -0.008(5)
C28 0.065(5) 0.065(5) 0.083(6) 0.000(4) 0.014(4) 0.005(4)
C29 0.089(6) 0.089(7) 0.092(8) 0.034(6) 0.016(5) -0.004(5)
C30 0.081(5) 0.078(6) 0.104(8) 0.014(6) 0.039(5) 0.006(4)
C31 0.063(4) 0.080(6) 0.077(6) 0.014(5) 0.026(4) 0.007(4)
C32 0.052(4) 0.070(5) 0.067(6) -0.001(4) 0.013(3) 0.000(3)
C33 0.050(4) 0.064(5) 0.067(6) -0.001(4) 0.009(4) 0.002(3)
C34 0.056(4) 0.066(5) 0.062(5) -0.004(4) 0.015(4) -0.008(4)
C35 0.074(5) 0.062(5) 0.080(5) 0.002(4) 0.024(4) -0.007(4)
C36 0.066(5) 0.072(5) 0.059(5) 0.001(4) 0.013(3) -0.005(4)
C37 0.075(6) 0.069(5) 0.106(7) 0.004(5) 0.019(4) 0.010(4)
C38 0.070(6) 0.115(8) 0.117(8) 0.009(6) 0.022(5) -0.003(5)
C39 0.095(7) 0.129(9) 0.101(7) 0.010(6) 0.022(5) 0.026(7)
C40 0.062(4) 0.055(5) 0.076(6) -0.004(4) 0.007(4) 0.004(4)
C41 0.066(5) 0.065(5) 0.069(5) -0.010(4) 0.016(4) -0.007(4)
C42 0.088(6) 0.123(7) 0.103(7) -0.026(6) 0.058(5) -0.030(5)
C43 0.091(6) 0.133(8) 0.115(8) -0.023(7) 0.061(6) -0.027(6)
C44 0.135(8) 0.088(6) 0.087(7) -0.009(5) 0.050(6) 0.011(6)
C45 0.114(7) 0.075(6) 0.090(7) -0.023(5) 0.024(5) -0.012(5)
C46 0.073(5) 0.084(6) 0.090(6) -0.012(5) 0.030(4) -0.003(4)
C47 0.100(7) 0.067(5) 0.093(6) -0.004(4) 0.020(5) 0.019(5)
C48 0.106(8) 0.104(8) 0.106(7) 0.008(6) 0.027(6) 0.043(6)
C49 0.085(6) 0.063(5) 0.045(5) -0.006(4) 0.017(5) -0.010(4)
C50 0.081(6) 0.092(6) 0.076(6) 0.010(5) 0.030(5) -0.002(4)
C51 0.114(8) 0.112(7) 0.099(8) 0.004(6) 0.050(7) -0.006(6)
C52 0.151(10) 0.106(7) 0.068(8) -0.005(6) 0.039(8) -0.014(7)
C53 0.145(10) 0.098(7) 0.061(7) 0.000(5) 0.000(6) -0.011(6)
C54 0.089(6) 0.092(6) 0.073(7) 0.006(5) 0.003(5) 0.002(4)
C55 0.104(6) 0.077(6) 0.061(6) -0.001(5) 0.014(4) -0.009(4)
C56 0.119(7) 0.097(7) 0.061(6) 0.010(6) 0.007(5) -0.021(5)

loop_
_atom_type_symbol
_atom_type_description
_atom_type_scat_dispersion_real
_atom_type_scat_dispersion_imag
_atom_type_scat_source
C C 0.0033 0.0016 'International Tables Vol C Tables 4.2.6.8 and 6.1.1.4'
H H 0.0000 0.0000 'International Tables Vol C Tables 4.2.6.8 and 6.1.1.4'
N N 0.0061 0.0033 'International Tables Vol C Tables 4.2.6.8 and 6.1.1.4'

loop_
_geom_angle_atom_site_label_1
_geom_angle_atom_site_label_2
_geom_angle_atom_site_label_3
_geom_angle
C6 N1 C14 107.1(5)
C6 N1 C7 125.2(5)
C14 N1 C7 127.0(6)
C14 N2 C5 107.1(5)
C40 N3 C34 106.7(6)
C40 N3 C35 128.0(7)
C34 N3 C35 125.2(6)
C40 N4 C33 105.8(6)
C12 C1 C2 119.5(8)
C12 C1 H1 120.2
C2 C1 H1 120.2
C1 C2 C3 120.2(8)
C1 C2 H2 119.9
C3 C2 H2 119.9
C2 C3 C4 121.4(7)
C2 C3 H3 119.3
C4 C3 H3 119.3
C13 C4 C3 116.5(7)
C13 C4 C5 121.3(7)
C3 C4 C5 122.2(7)
C6 C5 N2 110.3(6)
C6 C5 C4 129.3(7)
N2 C5 C4 120.4(6)
C5 C6 N1 105.5(6)
C5 C6 C23 132.9(7)
N1 C6 C23 121.6(6)
N1 C7 C8 113.5(5)
N1 C7 H7A 108.9
C8 C7 H7A 108.9
N1 C7 H7B 108.9
C8 C7 H7B 108.9
H7A C7 H7B 107.7
C9 C8 C21 118.0(8)
C9 C8 C7 121.5(7)
C21 C8 C7 120.4(7)
C8 C9 C10 120.7(10)
C8 C9 H9 119.6
C10 C9 H9 119.7
C11 C10 C9 121.1(13)
C11 C10 H10 119.5
C9 C10 H10 119.4
C10 C11 C22 120.3(14)
C10 C11 H11 119.8
C22 C11 H11 119.9
C1 C12 C13 121.2(7)
C1 C12 H12 119.4
C13 C12 H12 119.4
C12 C13 C4 121.2(7)
C12 C13 H13 119.4
C4 C13 H13 119.4
N2 C14 N1 110.1(6)
N2 C14 C15 123.2(6)
N1 C14 C15 126.7(7)
C20 C15 C16 117.5(7)
C20 C15 C14 122.9(7)
C16 C15 C14 119.5(7)
C17 C16 C15 121.1(8)
C17 C16 H16 119.4
C15 C16 H16 119.4
C18 C17 C16 120.8(8)
C18 C17 H17 119.6
C16 C17 H17 119.6
C17 C18 C19 119.9(9)
C17 C18 H18 120.0
C19 C18 H18 120.1
C20 C19 C18 120.2(9)
C20 C19 H19 119.9
C18 C19 H19 119.9
C19 C20 C15 120.2(8)
C19 C20 H20 119.9
C15 C20 H20 119.9
C8 C21 C22 119.5(11)
C8 C21 H21 120.3
C22 C21 H21 120.2
C11 C22 C21 120.3(13)
C11 C22 H22 119.8
C21 C22 H22 120.0
C28 C23 C24 119.7(6)
C28 C23 C6 118.2(6)
C24 C23 C6 122.0(6)
C23 C24 C25 120.1(7)
C23 C24 H24 119.9
C25 C24 H24 119.9
C26 C25 C24 121.1(7)
C26 C25 H25 119.4
C24 C25 H25 119.5
C25 C26 C27 119.2(7)
C25 C26 H26 120.4
C27 C26 H26 120.4
C26 C27 C28 120.3(8)
C26 C27 H27 119.9
C28 C27 H27 119.9
C23 C28 C27 119.6(7)
C23 C28 H28 120.2
C27 C28 H28 120.2
C56 C29 C30 119.7(8)
C56 C29 H29 120.2
C30 C29 H29 120.2
C31 C30 C29 119.6(8)
C31 C30 H30 120.2
C29 C30 H30 120.2
C30 C31 C32 120.7(7)
C30 C31 H31 119.6
C32 C31 H31 119.6
C55 C32 C31 117.9(7)
C55 C32 C33 123.2(7)
C31 C32 C33 118.8(7)
C34 C33 N4 110.4(6)
C34 C33 C32 128.5(7)
N4 C33 C32 121.1(6)
C33 C34 N3 105.3(6)
C33 C34 C41 134.4(7)
N3 C34 C41 120.2(6)
N3 C35 C36 113.0(5)
N3 C35 H35A 109.0
C36 C35 H35A 109.0
N3 C35 H35B 109.0
C36 C35 H35B 109.0
H35A C35 H35B 107.8
C47 C36 C37 116.0(7)
C47 C36 C35 121.1(7)
C37 C36 C35 122.9(7)
C38 C37 C36 122.0(8)
C38 C37 H37 119.0
C36 C37 H37 119.0
C39 C38 C37 120.5(9)
C39 C38 H38 119.8
C37 C38 H38 119.8
C38 C39 C48 119.7(9)
C38 C39 H39 120.2
C48 C39 H39 120.1
N4 C40 N3 111.7(7)
N4 C40 C49 123.0(6)
N3 C40 C49 125.3(7)
C42 C41 C46 117.5(7)
C42 C41 C34 119.7(7)
C46 C41 C34 122.9(6)
C41 C42 C43 120.3(8)
C41 C42 H42 119.9
C43 C42 H42 119.9
C44 C43 C42 121.1(8)
C44 C43 H43 119.4
C42 C43 H43 119.4
C43 C44 C45 118.1(8)
C43 C44 H44 120.9
C45 C44 H44 120.9
C46 C45 C44 118.9(8)
C46 C45 H45 120.5
C44 C45 H45 120.5
C45 C46 C41 124.0(7)
C45 C46 H46 118.0
C41 C46 H46 118.0
C48 C47 C36 121.8(8)
C48 C47 H47 119.1
C36 C47 H47 119.1
C47 C48 C39 119.8(8)
C47 C48 H48 120.1
C39 C48 H48 120.1
C54 C49 C50 119.0(7)
C54 C49 C40 123.3(7)
C50 C49 C40 117.6(7)
C51 C50 C49 119.6(8)
C51 C50 H50 120.2
C49 C50 H50 120.2
C52 C51 C50 122.1(9)
C52 C51 H51 118.9
C50 C51 H51 119.0
C51 C52 C53 119.3(9)
C51 C52 H52 120.4
C53 C52 H52 120.4
C54 C53 C52 119.1(9)
C54 C53 H53 120.4
C52 C53 H53 120.5
C49 C54 C53 120.9(9)
C49 C54 H54 119.5
C53 C54 H54 119.5
C56 C55 C32 121.3(8)
C56 C55 H55 119.4
C32 C55 H55 119.3
C29 C56 C55 120.7(8)
C29 C56 H56 119.6
C55 C56 H56 119.6

loop_
_geom_bond_atom_site_label_1
_geom_bond_atom_site_label_2
_geom_bond_distance
N1 C6 1.391(8)
N1 C14 1.398(8)
N1 C7 1.477(8)
N2 C14 1.314(8)
N2 C5 1.382(8)
N3 C40 1.376(8)
N3 C34 1.395(8)
N3 C35 1.460(9)
N4 C40 1.321(8)
N4 C33 1.382(8)
C1 C12 1.353(11)
C1 C2 1.365(11)
C1 H1 0.9300
C2 C3 1.375(10)
C2 H2 0.9300
C3 C4 1.400(10)
C3 H3 0.9300
C4 C13 1.386(9)
C4 C5 1.460(9)
C5 C6 1.373(9)
C6 C23 1.510(9)
C7 C8 1.491(10)
C7 H7A 0.9700
C7 H7B 0.9700
C8 C9 1.363(10)
C8 C21 1.377(11)
C9 C10 1.400(15)
C9 H9 0.9300
C10 C11 1.324(17)
C10 H10 0.9300
C11 C22 1.33(2)
C11 H11 0.9300
C12 C13 1.371(10)
C12 H12 0.9300
C13 H13 0.9300
C14 C15 1.457(10)
C15 C20 1.404(10)
C15 C16 1.402(10)
C16 C17 1.369(11)
C16 H16 0.9300
C17 C18 1.351(12)
C17 H17 0.9300
C18 C19 1.394(12)
C18 H18 0.9300
C19 C20 1.377(11)
C19 H19 0.9300
C20 H20 0.9300
C21 C22 1.430(17)
C21 H21 0.9300
C22 H22 0.9300
C23 C28 1.380(9)
C23 C24 1.381(9)
C24 C25 1.383(10)
C24 H24 0.9300
C25 C26 1.368(11)
C25 H25 0.9300
C26 C27 1.386(11)
C26 H26 0.9300
C27 C28 1.403(10)
C27 H27 0.9300
C28 H28 0.9300
C29 C56 1.359(12)
C29 C30 1.410(11)
C29 H29 0.9300
C30 C31 1.368(10)
C30 H30 0.9300
C31 C32 1.403(10)
C31 H31 0.9300
C32 C55 1.395(10)
C32 C33 1.479(10)
C33 C34 1.381(9)
C34 C41 1.514(10)
C35 C36 1.505(10)
C35 H35A 0.9700
C35 H35B 0.9700
C36 C47 1.382(10)
C36 C37 1.404(10)
C37 C38 1.356(11)
C37 H37 0.9300
C38 C39 1.343(12)
C38 H38 0.9300
C39 C48 1.388(13)
C39 H39 0.9300
C40 C49 1.503(10)
C41 C42 1.365(10)
C41 C46 1.369(10)
C42 C43 1.413(11)
C42 H42 0.9300
C43 C44 1.370(12)
C43 H43 0.9300
C44 C45 1.403(12)
C44 H44 0.9300
C45 C46 1.363(10)
C45 H45 0.9300
C46 H46 0.9300
C47 C48 1.360(12)
C47 H47 0.9300
C48 H48 0.9300
C49 C54 1.363(10)
C49 C50 1.384(10)
C50 C51 1.375(11)
C50 H50 0.9300
C51 C52 1.331(13)
C51 H51 0.9300
C52 C53 1.398(14)
C52 H52 0.9300
C53 C54 1.386(12)
C53 H53 0.9300
C54 H54 0.9300
C55 C56 1.362(11)
C55 H55 0.9300
C56 H56 0.9300
